data_2223154
loop_
_publ_author_name
'Li, Hong Liang'

_publ_section_title
;
 2,2'-[(2,2'-Bipyridine-3,3'-diyl)bis(nitrilomethylidyne)]diphenol
;
_journal_coeditor_code LH2878
_journal_issue 9
_journal_name_full 'Acta Crystallographica Section E'
_journal_page_first o2290
_journal_paper_doi 10.1107/S1600536809032346
_journal_volume 65
_journal_year 2009
_chemical_formula_iupac 'C24 H18 N4 O2'
_chemical_formula_moiety 'C24 H18 N4 O2'
_chemical_formula_sum 'C24 H18 N4 O2'
_chemical_formula_weight 394.42
_chemical_name_systematic
;
2,2'-[(2,2'-Bipyridine-3,3'-diyl)bis(nitrilomethylidyne)]diphenol
;
_space_group_IT_number 15
_symmetry_cell_setting monoclinic
_symmetry_space_group_name_Hall '-C 2yc'
_symmetry_space_group_name_H-M 'C 1 2/c 1'
_atom_sites_solution_hydrogens geom
_atom_sites_solution_primary direct
_atom_sites_solution_secondary difmap
_audit_creation_method SHELXL-97
_cell_angle_alpha 90.00
_cell_angle_beta 121.980(3)
_cell_angle_gamma 90.00
_cell_formula_units_Z 4
_cell_length_a 21.017(3)
_cell_length_b 8.4485(14)
_cell_length_c 13.012(2)
_cell_measurement_reflns_used 1047
_cell_measurement_temperature 298(2)
_cell_measurement_theta_max 22.3875
_cell_measurement_theta_min 2.668
_cell_volume 1959.8(5)
_computing_cell_refinement 'SAINT (Bruker, 1997)'
_computing_data_collection 'SMART (Bruker, 1997)'
_computing_data_reduction 'SAINT (Bruker, 1997)'
_computing_molecular_graphics 'SHELXTL (Sheldrick, 2008)'
_computing_publication_material 'SHELXTL (Sheldrick, 2008)'
_computing_structure_refinement 'SHELXTL (Sheldrick, 2008)'
_computing_structure_solution 'SHELXTL (Sheldrick, 2008)'
_diffrn_ambient_temperature 298(2)
_diffrn_measured_fraction_theta_full 0.993
_diffrn_measured_fraction_theta_max 0.993
_diffrn_measurement_device_type 'Bruker SMART CCD'
_diffrn_measurement_method '\f and \w'
_diffrn_radiation_monochromator graphite
_diffrn_radiation_source 'fine-focus sealed tube'
_diffrn_radiation_type MoK\a
_diffrn_radiation_wavelength 0.71073
_diffrn_reflns_av_R_equivalents 0.0253
_diffrn_reflns_av_sigmaI/netI 0.0267
_diffrn_reflns_limit_h_max 25
_diffrn_reflns_limit_h_min -21
_diffrn_reflns_limit_k_max 10
_diffrn_reflns_limit_k_min -9
_diffrn_reflns_limit_l_max 16
_diffrn_reflns_limit_l_min -15
_diffrn_reflns_number 5242
_diffrn_reflns_theta_full 25.99
_diffrn_reflns_theta_max 25.99
_diffrn_reflns_theta_min 2.28
_exptl_absorpt_coefficient_mu 0.088
_exptl_absorpt_correction_T_max 0.9861
_exptl_absorpt_correction_T_min 0.9674
_exptl_absorpt_correction_type multi-scan
_exptl_absorpt_process_details '(SADABS; Sheldrick, 1996)'
_exptl_crystal_colour yellow
_exptl_crystal_density_diffrn 1.337
_exptl_crystal_density_method 'not measured'
_exptl_crystal_description block
_exptl_crystal_F_000 824
_exptl_crystal_size_max 0.38
_exptl_crystal_size_mid 0.20
_exptl_crystal_size_min 0.16
_refine_diff_density_max 0.173
_refine_diff_density_min -0.127
_refine_ls_extinction_method none
_refine_ls_goodness_of_fit_ref 1.016
_refine_ls_hydrogen_treatment constr
_refine_ls_matrix_type full
_refine_ls_number_parameters 137
_refine_ls_number_reflns 1913
_refine_ls_number_restraints 0
_refine_ls_restrained_S_all 1.016
_refine_ls_R_factor_all 0.0829
_refine_ls_R_factor_gt 0.0554
_refine_ls_shift/su_max 0.000
_refine_ls_shift/su_mean 0.000
_refine_ls_structure_factor_coef Fsqd
_refine_ls_weighting_details 'calc w=1/[\s^2^(Fo^2^)+(0.063P)^2^+0.6383P] where P=(Fo^2^+2Fc^2^)/3'
_refine_ls_weighting_scheme calc
_refine_ls_wR_factor_gt 0.1297
_refine_ls_wR_factor_ref 0.1425
_reflns_number_gt 1334
_reflns_number_total 1913
_reflns_threshold_expression I>2\s(I)
_cod_data_source_file lh2878.cif
_cod_data_source_block I
_cod_depositor_comments
;
The following automatic conversions were performed:
'_symmetry_cell_setting' value 'Monoclinic' changed to 'monoclinic'
according to '/home/saulius/struct/CIF-dictionaries/cif_core.dic'
dictionary named 'cif_core.dic' version 2.4.1 from 2010-06-29.

Automatic conversion script
Id: cif_fix_enum 1527 2010-12-29 10:47:43Z saulius 

The following automatic conversions were performed:

'_symmetry_cell_setting' value 'Monoclinic' changed to 'monoclinic'
according to /home/saulius/struct/CIF-dictionaries/cif_core.dic
dictionary named 'cif_core.dic' version 2.4.1 from 2010-06-29.

Automatic conversion script
Id: cif_fix_values 1715 2011-07-08 13:25:40Z adriana 
;
_cod_original_sg_symbol_H-M 'C 2/c'
_cod_database_code 2223154
_cod_database_fobs_code 2223154

loop_
_symmetry_equiv_pos_as_xyz
'x, y, z'
'-x, y, -z+1/2'
'x+1/2, y+1/2, z'
'-x+1/2, y+1/2, -z+1/2'
'-x, -y, -z'
'x, -y, z-1/2'
'-x+1/2, -y+1/2, -z'
'x+1/2, -y+1/2, z-1/2'

loop_
_atom_site_type_symbol
_atom_site_label
_atom_site_fract_x
_atom_site_fract_y
_atom_site_fract_z
_atom_site_U_iso_or_equiv
_atom_site_adp_type
_atom_site_calc_flag
_atom_site_refinement_flags
_atom_site_occupancy
_atom_site_disorder_assembly
_atom_site_disorder_group
C C1 0.12783(13) 0.8486(3) 0.1341(2) 0.0702(6) Uani d . 1 . .
C C2 0.18125(15) 0.9514(3) 0.1412(3) 0.0917(8) Uani d . 1 . .
H H2 0.2263 0.9648 0.2147 0.110 Uiso calc R 1 . .
C C3 0.16874(18) 1.0339(3) 0.0413(3) 0.0928(9) Uani d . 1 . .
H H3 0.2052 1.1029 0.0480 0.111 Uiso calc R 1 . .
C C4 0.10274(19) 1.0156(3) -0.0687(3) 0.0867(8) Uani d . 1 . .
H H4 0.0946 1.0706 -0.1366 0.104 Uiso calc R 1 . .
C C5 0.04893(14) 0.9146(3) -0.0766(2) 0.0709(6) Uani d . 1 . .
H H5 0.0042 0.9023 -0.1507 0.085 Uiso calc R 1 . .
C C6 0.05958(12) 0.8302(2) 0.02338(19) 0.0567(5) Uani d . 1 . .
C C7 0.00038(11) 0.7307(2) 0.01146(18) 0.0553(5) Uani d . 1 . .
H H7 -0.0435 0.7208 -0.0642 0.066 Uiso calc R 1 . .
C C8 -0.05332(10) 0.5646(2) 0.09104(17) 0.0513(5) Uani d . 1 . .
C C9 -0.12535(12) 0.5543(3) -0.01036(19) 0.0666(6) Uani d . 1 . .
H H9 -0.1379 0.6077 -0.0812 0.080 Uiso calc R 1 . .
C C10 -0.17782(13) 0.4647(3) -0.0050(2) 0.0723(6) Uani d . 1 . .
H H10 -0.2263 0.4563 -0.0722 0.087 Uiso calc R 1 . .
C C11 -0.15804(12) 0.3878(3) 0.1000(2) 0.0681(6) Uani d . 1 . .
H H11 -0.1942 0.3269 0.1019 0.082 Uiso calc R 1 . .
C C12 -0.03848(11) 0.4816(2) 0.19397(17) 0.0516(5) Uani d . 1 . .
N N1 0.00610(9) 0.65566(19) 0.10122(14) 0.0549(4) Uani d . 1 . .
N N2 -0.08982(9) 0.3951(2) 0.20004(15) 0.0621(5) Uani d . 1 . .
O O1 0.14272(9) 0.7671(3) 0.23344(14) 0.0978(6) Uani d . 1 . .
H H1 0.1053 0.7176 0.2190 0.147 Uiso calc R 1 . .

loop_
_atom_site_aniso_label
_atom_site_aniso_U_11
_atom_site_aniso_U_22
_atom_site_aniso_U_33
_atom_site_aniso_U_12
_atom_site_aniso_U_13
_atom_site_aniso_U_23
C1 0.0733(15) 0.0801(15) 0.0708(16) -0.0074(12) 0.0475(13) -0.0130(12)
C2 0.0844(19) 0.105(2) 0.102(2) -0.0209(15) 0.0600(17) -0.0259(17)
C3 0.107(2) 0.0738(17) 0.142(3) -0.0137(15) 0.097(2) -0.0202(18)
C4 0.121(2) 0.0668(16) 0.119(2) 0.0108(15) 0.096(2) 0.0133(15)
C5 0.0889(16) 0.0662(14) 0.0815(16) 0.0107(12) 0.0614(14) 0.0075(12)
C6 0.0717(14) 0.0539(12) 0.0624(13) 0.0046(9) 0.0477(12) -0.0032(10)
C7 0.0638(12) 0.0581(12) 0.0522(12) 0.0057(9) 0.0363(10) -0.0029(9)
C8 0.0561(12) 0.0530(11) 0.0510(12) 0.0017(9) 0.0327(10) -0.0056(9)
C9 0.0669(14) 0.0753(15) 0.0553(13) 0.0011(11) 0.0308(11) 0.0047(11)
C10 0.0587(13) 0.0854(16) 0.0628(14) -0.0059(11) 0.0255(11) -0.0063(12)
C11 0.0602(13) 0.0752(15) 0.0751(15) -0.0104(11) 0.0401(12) -0.0098(12)
C12 0.0569(12) 0.0538(11) 0.0544(12) 0.0000(9) 0.0364(9) -0.0069(9)
N1 0.0613(10) 0.0588(10) 0.0524(10) 0.0019(8) 0.0353(8) 0.0009(8)
N2 0.0619(11) 0.0686(11) 0.0634(11) -0.0071(9) 0.0385(9) -0.0041(9)
O1 0.0857(13) 0.1405(17) 0.0616(11) -0.0203(11) 0.0352(9) 0.0015(10)

loop_
_atom_type_symbol
_atom_type_description
_atom_type_scat_dispersion_real
_atom_type_scat_dispersion_imag
_atom_type_scat_source
C C 0.0033 0.0000 'International Tables Vol C Tables 4.2.6.8 and 6.1.1.4'
H H 0.0000 0.0000 'International Tables Vol C Tables 4.2.6.8 and 6.1.1.4'
N N 0.0061 0.0000 'International Tables Vol C Tables 4.2.6.8 and 6.1.1.4'
O O 0.0106 0.0000 'International Tables Vol C Tables 4.2.6.8 and 6.1.1.4'

loop_
_geom_angle_atom_site_label_1
_geom_angle_atom_site_label_2
_geom_angle_atom_site_label_3
_geom_angle_site_symmetry_1
_geom_angle_site_symmetry_3
_geom_angle
_geom_angle_publ_flag
O1 C1 C2 . . 119.3(2) ?
O1 C1 C6 . . 121.3(2) ?
C2 C1 C6 . . 119.4(2) ?
C3 C2 C1 . . 120.9(3) ?
C3 C2 H2 . . 119.5 ?
C1 C2 H2 . . 119.5 ?
C2 C3 C4 . . 120.7(3) ?
C2 C3 H3 . . 119.7 ?
C4 C3 H3 . . 119.7 ?
C3 C4 C5 . . 118.9(3) ?
C3 C4 H4 . . 120.6 ?
C5 C4 H4 . . 120.6 ?
C4 C5 C6 . . 121.9(2) ?
C4 C5 H5 . . 119.1 ?
C6 C5 H5 . . 119.1 ?
C5 C6 C1 . . 118.2(2) ?
C5 C6 C7 . . 119.7(2) ?
C1 C6 C7 . . 122.05(19) ?
N1 C7 C6 . . 122.25(19) ?
N1 C7 H7 . . 118.9 ?
C6 C7 H7 . . 118.9 ?
C9 C8 C12 . . 117.31(18) ?
C9 C8 N1 . . 126.07(18) ?
C12 C8 N1 . . 116.59(17) ?
C10 C9 C8 . . 119.3(2) ?
C10 C9 H9 . . 120.4 ?
C8 C9 H9 . . 120.4 ?
C11 C10 C9 . . 119.2(2) ?
C11 C10 H10 . . 120.4 ?
C9 C10 H10 . . 120.4 ?
N2 C11 C10 . . 123.8(2) ?
N2 C11 H11 . . 118.1 ?
C10 C11 H11 . . 118.1 ?
N2 C12 C8 . . 123.65(18) ?
N2 C12 C12 . 2 115.52(18) ?
C8 C12 C12 . 2 120.82(18) ?
C7 N1 C8 . . 122.31(17) ?
C11 N2 C12 . . 116.79(18) ?
C1 O1 H1 . . 109.5 ?

loop_
_geom_bond_atom_site_label_1
_geom_bond_atom_site_label_2
_geom_bond_site_symmetry_2
_geom_bond_distance
_geom_bond_publ_flag
C1 O1 . 1.347(3) ?
C1 C2 . 1.383(3) ?
C1 C6 . 1.403(3) ?
C2 C3 . 1.372(4) ?
C2 H2 . 0.9300 ?
C3 C4 . 1.376(4) ?
C3 H3 . 0.9300 ?
C4 C5 . 1.377(3) ?
C4 H4 . 0.9300 ?
C5 C6 . 1.393(3) ?
C5 H5 . 0.9300 ?
C6 C7 . 1.440(3) ?
C7 N1 . 1.278(2) ?
C7 H7 . 0.9300 ?
C8 C9 . 1.387(3) ?
C8 C12 . 1.393(3) ?
C8 N1 . 1.412(2) ?
C9 C10 . 1.369(3) ?
C9 H9 . 0.9300 ?
C10 C11 . 1.364(3) ?
C10 H10 . 0.9300 ?
C11 N2 . 1.333(3) ?
C11 H11 . 0.9300 ?
C12 N2 . 1.340(2) ?
C12 C12 2 1.498(4) ?
O1 H1 . 0.8200 ?

loop_
_geom_hbond_atom_site_label_D
_geom_hbond_atom_site_label_H
_geom_hbond_atom_site_label_A
_geom_hbond_site_symmetry_A
_geom_hbond_distance_DH
_geom_hbond_distance_HA
_geom_hbond_distance_DA
_geom_hbond_angle_DHA
O1 H1 N1 . 0.82 1.89 2.619(2) 147.0

loop_
_geom_torsion_atom_site_label_1
_geom_torsion_atom_site_label_2
_geom_torsion_atom_site_label_3
_geom_torsion_atom_site_label_4
_geom_torsion_site_symmetry_1
_geom_torsion_site_symmetry_2
_geom_torsion_site_symmetry_3
_geom_torsion_site_symmetry_4
_geom_torsion
_geom_torsion_publ_flag
O1 C1 C2 C3 . . . . 178.6(2) ?
C6 C1 C2 C3 . . . . -0.8(4) ?
C1 C2 C3 C4 . . . . -0.3(4) ?
C2 C3 C4 C5 . . . . 0.8(4) ?
C3 C4 C5 C6 . . . . -0.2(3) ?
C4 C5 C6 C1 . . . . -0.9(3) ?
C4 C5 C6 C7 . . . . 177.60(19) ?
O1 C1 C6 C5 . . . . -178.0(2) ?
C2 C1 C6 C5 . . . . 1.4(3) ?
O1 C1 C6 C7 . . . . 3.5(3) ?
C2 C1 C6 C7 . . . . -177.06(19) ?
C5 C6 C7 N1 . . . . -177.25(18) ?
C1 C6 C7 N1 . . . . 1.2(3) ?
C12 C8 C9 C10 . . . . 0.0(3) ?
N1 C8 C9 C10 . . . . -177.84(18) ?
C8 C9 C10 C11 . . . . 0.1(3) ?
C9 C10 C11 N2 . . . . 0.5(3) ?
C9 C8 C12 N2 . . . . -0.7(3) ?
N1 C8 C12 N2 . . . . 177.33(16) ?
C9 C8 C12 C12 . . . 2 177.85(16) ?
N1 C8 C12 C12 . . . 2 -4.1(2) ?
C6 C7 N1 C8 . . . . 176.66(16) ?
C9 C8 N1 C7 . . . . -5.5(3) ?
C12 C8 N1 C7 . . . . 176.58(17) ?
C10 C11 N2 C12 . . . . -1.1(3) ?
C8 C12 N2 C11 . . . . 1.3(3) ?
C12 C12 N2 C11 2 . . . -177.40(16) ?
